data_4335417
loop_
_publ_author_name
'Christian Hering'
'Julia Rothe'
'Axel Schulz'
'Alexander Villinger'

_publ_contact_author_address
;
Universit\"at Rostock
Institut f\"ur Chemie
Abteilung f\"ur Anorganische Chemie
Albert-Einstein-Strasse 3a 
18059 Rostock
Bundesrepublik Deutschland
;
_publ_contact_author_email axel.schulz@uni-rostock.de
_publ_contact_author_fax '+49 (0)381/498-6382'
_publ_contact_author_name 'Axel Schulz'
_publ_contact_author_phone '+49 (0)381/498-6400'
_publ_section_title
;
 Structure and Bonding of Novel Acyclic Bisaminoarsenium Cations
;
_journal_name_full 'Inorganic Chemistry'
_journal_page_first 7781
_journal_page_last 7790
_journal_paper_doi 10.1021/ic4010104
_journal_volume 52
_journal_year 2013
_chemical_formula_moiety 'C13 H36 F3 N2 O3 S Sb Si4'
_chemical_formula_sum 'C13 H36 F3 N2 O3 S Sb Si4'
_chemical_formula_weight 591.61
_chemical_name_systematic
;
 bis-(N,N-bis(trimethylsilyl)amino)(trifluoromethylsulfonyl)stibane
;
_space_group_IT_number 14
_symmetry_cell_setting monoclinic
_symmetry_Int_Tables_number 14
_symmetry_space_group_name_Hall '-P 2yn'
_symmetry_space_group_name_H-M 'P 1 21/n 1'
_atom_sites_solution_hydrogens geom
_atom_sites_solution_primary direct
_atom_sites_solution_secondary difmap
_audit_author_name 'Villinger, A.; Hering, C.'
_audit_creation_method SHELXL-97
_cell_angle_alpha 90.00
_cell_angle_beta 96.565(2)
_cell_angle_gamma 90.00
_cell_formula_units_Z 4
_cell_length_a 10.4896(3)
_cell_length_b 13.3683(4)
_cell_length_c 19.1493(5)
_cell_measurement_reflns_used 9939
_cell_measurement_temperature 173(2)
_cell_measurement_theta_max 57.951
_cell_measurement_theta_min 4.956
_cell_volume 2667.66(13)
_computing_cell_refinement 'Bruker Apex V7.51A'
_computing_data_collection 'Bruker Apex V7.51A'
_computing_data_reduction 'Bruker SAINT'
_computing_molecular_graphics 'ORTEP-3v2.01 (Farrugia, 1997)'
_computing_publication_material SHELXL-97
_computing_structure_refinement 'SHELXL-97 (Sheldrick, 1997)'
_computing_structure_solution 'SHELXS-97 (Sheldrick, 1997)'
_diffrn_ambient_temperature 173(2)
_diffrn_measured_fraction_theta_full 0.998
_diffrn_measured_fraction_theta_max 0.998
_diffrn_measurement_device_type 'Bruker Apex Kappa II-CCD-diffractometer'
_diffrn_measurement_method 'phi and omega scans'
_diffrn_radiation_monochromator graphite
_diffrn_radiation_source 'sealed tube'
_diffrn_radiation_type MoK\a
_diffrn_radiation_wavelength 0.71073
_diffrn_reflns_av_R_equivalents 0.0648
_diffrn_reflns_av_sigmaI/netI 0.0576
_diffrn_reflns_limit_h_max 16
_diffrn_reflns_limit_h_min -16
_diffrn_reflns_limit_k_max 21
_diffrn_reflns_limit_k_min -21
_diffrn_reflns_limit_l_max 30
_diffrn_reflns_limit_l_min -30
_diffrn_reflns_number 60050
_diffrn_reflns_theta_full 35.00
_diffrn_reflns_theta_max 35.00
_diffrn_reflns_theta_min 1.86
_exptl_absorpt_coefficient_mu 1.328
_exptl_absorpt_correction_T_max 0.8787
_exptl_absorpt_correction_T_min 0.7865
_exptl_absorpt_correction_type multi-scan
_exptl_absorpt_process_details '(SADABS; Sheldrick, 2004)'
_exptl_crystal_colour colourless
_exptl_crystal_density_diffrn 1.473
_exptl_crystal_description block
_exptl_crystal_F_000 1208
_exptl_crystal_size_max 0.19
_exptl_crystal_size_mid 0.16
_exptl_crystal_size_min 0.10
_refine_diff_density_max 0.574
_refine_diff_density_min -0.509
_refine_diff_density_rms 0.105
_refine_ls_extinction_method none
_refine_ls_goodness_of_fit_ref 1.007
_refine_ls_hydrogen_treatment constr
_refine_ls_matrix_type full
_refine_ls_number_parameters 256
_refine_ls_number_reflns 11720
_refine_ls_number_restraints 0
_refine_ls_restrained_S_all 1.007
_refine_ls_R_factor_all 0.0673
_refine_ls_R_factor_gt 0.0356
_refine_ls_shift/su_max 0.001
_refine_ls_shift/su_mean 0.000
_refine_ls_structure_factor_coef Fsqd
_refine_ls_weighting_details 'calc w=1/[\s^2^(Fo^2^)+(0.0240P)^2^+0.5115P] where P=(Fo^2^+2Fc^2^)/3'
_refine_ls_weighting_scheme calc
_refine_ls_wR_factor_gt 0.0668
_refine_ls_wR_factor_ref 0.0775
_reflns_number_gt 8039
_reflns_number_total 11720
_reflns_threshold_expression >2\s(I)
_cod_data_source_file ic4010104_si_001_8.cif
_cod_data_source_block ch219_[(me3si)2n]2sbotf
_cod_original_sg_symbol_H-M 'P 21/n'
_cod_database_code 4335417

loop_
_symmetry_equiv_pos_as_xyz
'x, y, z'
'-x+1/2, y+1/2, -z+1/2'
'-x, -y, -z'
'x-1/2, -y-1/2, z-1/2'

loop_
_atom_site_label
_atom_site_type_symbol
_atom_site_fract_x
_atom_site_fract_y
_atom_site_fract_z
_atom_site_U_iso_or_equiv
_atom_site_adp_type
_atom_site_occupancy
_atom_site_symmetry_multiplicity
_atom_site_calc_flag
_atom_site_refinement_flags
Sb1 Sb 0.360017(12) -0.003532(8) 0.239263(6) 0.01933(3) Uani 1 1 d .
N1 N 0.55196(16) 0.01209(12) 0.26751(8) 0.0242(3) Uani 1 1 d .
N2 N 0.32250(15) 0.09116(11) 0.15783(8) 0.0211(3) Uani 1 1 d .
Si1 Si 0.61171(6) 0.02974(5) 0.35687(3) 0.02916(12) Uani 1 1 d .
Si2 Si 0.63697(5) -0.06915(4) 0.21605(3) 0.02502(11) Uani 1 1 d .
Si3 Si 0.40934(6) 0.20098(4) 0.14257(3) 0.02694(12) Uani 1 1 d .
Si4 Si 0.18824(5) 0.05620(4) 0.09840(3) 0.02347(11) Uani 1 1 d .
S1 S 0.18084(5) 0.13738(4) 0.31934(2) 0.02530(10) Uani 1 1 d .
O1 O 0.31672(13) 0.10479(10) 0.31673(7) 0.0269(3) Uani 1 1 d .
O2 O 0.09147(15) 0.06511(12) 0.28917(8) 0.0402(4) Uani 1 1 d .
O3 O 0.16206(16) 0.23972(11) 0.30063(8) 0.0384(4) Uani 1 1 d .
F1 F 0.05649(16) 0.15989(12) 0.42737(8) 0.0587(4) Uani 1 1 d .
F2 F 0.25628(16) 0.19484(12) 0.44775(7) 0.0551(4) Uani 1 1 d .
F3 F 0.19771(18) 0.04256(12) 0.43900(7) 0.0605(5) Uani 1 1 d .
C1 C 0.5927(3) 0.15951(18) 0.39059(12) 0.0439(6) Uani 1 1 d .
H1A H 0.6474 0.2054 0.3674 0.066 Uiso 1 1 calc R
H1B H 0.6178 0.1609 0.4415 0.066 Uiso 1 1 calc R
H1C H 0.5029 0.1803 0.3805 0.066 Uiso 1 1 calc R
C2 C 0.5290(2) -0.05955(19) 0.41146(11) 0.0393(5) Uani 1 1 d .
H2A H 0.4375 -0.0430 0.4081 0.059 Uiso 1 1 calc R
H2B H 0.5667 -0.0547 0.4606 0.059 Uiso 1 1 calc R
H2C H 0.5394 -0.1279 0.3944 0.059 Uiso 1 1 calc R
C3 C 0.7875(2) 0.0059(2) 0.37234(13) 0.0498(7) Uani 1 1 d .
H3A H 0.8055 -0.0624 0.3577 0.075 Uiso 1 1 calc R
H3B H 0.8171 0.0141 0.4224 0.075 Uiso 1 1 calc R
H3C H 0.8326 0.0536 0.3450 0.075 Uiso 1 1 calc R
C4 C 0.5373(2) -0.09569(15) 0.13085(10) 0.0295(4) Uani 1 1 d .
H4A H 0.4563 -0.1269 0.1401 0.044 Uiso 1 1 calc R
H4B H 0.5839 -0.1412 0.1027 0.044 Uiso 1 1 calc R
H4C H 0.5193 -0.0330 0.1051 0.044 Uiso 1 1 calc R
C5 C 0.7905(2) -0.01361(18) 0.19579(12) 0.0379(5) Uani 1 1 d .
H5A H 0.7752 0.0546 0.1781 0.057 Uiso 1 1 calc R
H5B H 0.8260 -0.0541 0.1600 0.057 Uiso 1 1 calc R
H5C H 0.8514 -0.0120 0.2386 0.057 Uiso 1 1 calc R
C6 C 0.6638(2) -0.19491(17) 0.25805(12) 0.0393(5) Uani 1 1 d .
H6A H 0.7153 -0.1875 0.3038 0.059 Uiso 1 1 calc R
H6B H 0.7092 -0.2381 0.2277 0.059 Uiso 1 1 calc R
H6C H 0.5808 -0.2251 0.2647 0.059 Uiso 1 1 calc R
C7 C 0.4720(3) 0.26375(19) 0.22540(13) 0.0493(7) Uani 1 1 d .
H7A H 0.4011 0.2774 0.2532 0.074 Uiso 1 1 calc R
H7B H 0.5132 0.3269 0.2147 0.074 Uiso 1 1 calc R
H7C H 0.5350 0.2203 0.2522 0.074 Uiso 1 1 calc R
C8 C 0.3037(3) 0.2938(2) 0.0925(2) 0.0751(11) Uani 1 1 d .
H8A H 0.2638 0.2632 0.0488 0.113 Uiso 1 1 calc R
H8B H 0.3548 0.3518 0.0812 0.113 Uiso 1 1 calc R
H8C H 0.2368 0.3154 0.1209 0.113 Uiso 1 1 calc R
C9 C 0.5452(3) 0.17594(19) 0.09097(13) 0.0475(6) Uani 1 1 d .
H9A H 0.6090 0.1341 0.1187 0.071 Uiso 1 1 calc R
H9B H 0.5848 0.2394 0.0796 0.071 Uiso 1 1 calc R
H9C H 0.5135 0.1411 0.0474 0.071 Uiso 1 1 calc R
C10 C 0.0498(2) 0.14255(18) 0.10174(13) 0.0400(5) Uani 1 1 d .
H10A H 0.0395 0.1577 0.1509 0.060 Uiso 1 1 calc R
H10B H -0.0285 0.1107 0.0792 0.060 Uiso 1 1 calc R
H10C H 0.0655 0.2047 0.0769 0.060 Uiso 1 1 calc R
C11 C 0.1306(2) -0.07039(16) 0.12009(12) 0.0354(5) Uani 1 1 d .
H11A H 0.2015 -0.1183 0.1210 0.053 Uiso 1 1 calc R
H11B H 0.0610 -0.0908 0.0844 0.053 Uiso 1 1 calc R
H11C H 0.0990 -0.0687 0.1663 0.053 Uiso 1 1 calc R
C12 C 0.2348(3) 0.0502(2) 0.00741(11) 0.0481(6) Uani 1 1 d .
H12A H 0.2628 0.1165 -0.0065 0.072 Uiso 1 1 calc R
H12B H 0.1609 0.0287 -0.0251 0.072 Uiso 1 1 calc R
H12C H 0.3051 0.0023 0.0060 0.072 Uiso 1 1 calc R
C13 C 0.1728(2) 0.13306(17) 0.41424(11) 0.0370(5) Uani 1 1 d .

loop_
_atom_site_aniso_label
_atom_site_aniso_U_11
_atom_site_aniso_U_22
_atom_site_aniso_U_33
_atom_site_aniso_U_23
_atom_site_aniso_U_13
_atom_site_aniso_U_12
Sb1 0.01708(6) 0.02173(6) 0.01879(5) -0.00102(4) 0.00036(4) -0.00032(5)
N1 0.0170(8) 0.0342(9) 0.0207(7) -0.0015(6) -0.0005(6) 0.0010(6)
N2 0.0185(8) 0.0232(7) 0.0209(7) 0.0002(5) -0.0007(6) -0.0016(6)
Si1 0.0217(3) 0.0431(3) 0.0215(2) -0.0021(2) -0.0027(2) -0.0030(2)
Si2 0.0182(3) 0.0316(3) 0.0258(3) 0.0009(2) 0.0049(2) 0.0013(2)
Si3 0.0249(3) 0.0243(3) 0.0307(3) 0.0038(2) -0.0008(2) -0.0031(2)
Si4 0.0196(3) 0.0286(3) 0.0211(2) -0.00037(19) -0.0024(2) -0.0008(2)
S1 0.0220(2) 0.0293(2) 0.0248(2) -0.00436(18) 0.00370(19) 0.00097(18)
O1 0.0211(7) 0.0352(7) 0.0241(6) -0.0089(5) 0.0013(6) 0.0029(6)
O2 0.0247(8) 0.0504(10) 0.0451(9) -0.0179(7) 0.0027(7) -0.0078(7)
O3 0.0413(10) 0.0348(8) 0.0404(8) 0.0035(6) 0.0097(8) 0.0090(7)
F1 0.0533(10) 0.0751(11) 0.0538(9) -0.0087(8) 0.0327(8) 0.0059(8)
F2 0.0705(12) 0.0636(10) 0.0312(7) -0.0163(7) 0.0053(7) -0.0130(8)
F3 0.1008(15) 0.0434(8) 0.0408(8) 0.0111(7) 0.0227(9) 0.0062(9)
C1 0.0456(15) 0.0515(14) 0.0322(11) -0.0130(10) -0.0062(11) -0.0122(11)
C2 0.0406(14) 0.0522(14) 0.0250(10) 0.0024(9) 0.0025(10) -0.0027(11)
C3 0.0258(13) 0.089(2) 0.0328(12) -0.0004(12) -0.0058(10) -0.0002(13)
C4 0.0283(11) 0.0329(10) 0.0280(10) -0.0049(8) 0.0070(9) -0.0033(8)
C5 0.0235(11) 0.0574(15) 0.0333(11) 0.0061(10) 0.0057(9) -0.0038(10)
C6 0.0318(13) 0.0381(12) 0.0485(13) 0.0067(10) 0.0073(11) 0.0073(9)
C7 0.0579(18) 0.0443(14) 0.0470(14) -0.0125(11) 0.0122(13) -0.0289(12)
C8 0.053(2) 0.0396(15) 0.124(3) 0.0350(17) -0.0265(19) -0.0080(13)
C9 0.0527(17) 0.0444(14) 0.0494(14) 0.0035(11) 0.0225(13) -0.0140(12)
C10 0.0270(12) 0.0408(12) 0.0500(13) 0.0011(10) -0.0055(11) 0.0043(10)
C11 0.0295(12) 0.0310(11) 0.0428(12) -0.0003(9) -0.0081(10) -0.0060(9)
C12 0.0403(15) 0.0805(19) 0.0226(10) -0.0043(11) -0.0003(10) -0.0076(14)
C13 0.0472(15) 0.0341(11) 0.0317(11) -0.0054(9) 0.0132(11) -0.0011(10)

loop_
_atom_type_symbol
_atom_type_description
_atom_type_scat_dispersion_real
_atom_type_scat_dispersion_imag
_atom_type_scat_source
C C 0.0033 0.0016 'International Tables Vol C Tables 4.2.6.8 and 6.1.1.4'
H H 0.0000 0.0000 'International Tables Vol C Tables 4.2.6.8 and 6.1.1.4'
N N 0.0061 0.0033 'International Tables Vol C Tables 4.2.6.8 and 6.1.1.4'
O O 0.0106 0.0060 'International Tables Vol C Tables 4.2.6.8 and 6.1.1.4'
F F 0.0171 0.0103 'International Tables Vol C Tables 4.2.6.8 and 6.1.1.4'
Si Si 0.0817 0.0704 'International Tables Vol C Tables 4.2.6.8 and 6.1.1.4'
S S 0.1246 0.1234 'International Tables Vol C Tables 4.2.6.8 and 6.1.1.4'
Sb Sb -0.5866 1.5461 'International Tables Vol C Tables 4.2.6.8 and 6.1.1.4'

loop_
_geom_angle_atom_site_label_1
_geom_angle_atom_site_label_2
_geom_angle_atom_site_label_3
_geom_angle
N2 Sb1 N1 103.97(6)
N2 Sb1 O1 94.17(6)
N1 Sb1 O1 91.61(6)
Si1 N1 Si2 118.29(10)
Si1 N1 Sb1 120.06(8)
Si2 N1 Sb1 109.54(8)
Si4 N2 Si3 119.99(9)
Si4 N2 Sb1 113.77(8)
Si3 N2 Sb1 126.24(9)
N1 Si1 C3 111.47(10)
N1 Si1 C2 108.71(9)
C3 Si1 C2 108.49(12)
N1 Si1 C1 114.69(10)
C3 Si1 C1 104.27(12)
C2 Si1 C1 109.00(11)
N1 Si2 C5 112.01(10)
N1 Si2 C4 109.55(9)
C5 Si2 C4 107.83(10)
N1 Si2 C6 111.82(9)
C5 Si2 C6 111.01(11)
C4 Si2 C6 104.26(10)
N2 Si3 C7 111.99(9)
N2 Si3 C9 112.31(9)
C7 Si3 C9 108.65(12)
N2 Si3 C8 110.61(11)
C7 Si3 C8 105.83(15)
C9 Si3 C8 107.14(15)
N2 Si4 C11 110.60(9)
N2 Si4 C10 112.38(9)
C11 Si4 C10 106.35(11)
N2 Si4 C12 109.78(10)
C11 Si4 C12 107.22(12)
C10 Si4 C12 110.34(12)
O2 S1 O3 119.03(11)
O2 S1 O1 112.00(9)
O3 S1 O1 112.12(9)
O2 S1 C13 106.20(10)
O3 S1 C13 105.06(10)
O1 S1 C13 100.15(10)
S1 O1 Sb1 119.62(8)
Si1 C1 H1A 109.5
Si1 C1 H1B 109.5
H1A C1 H1B 109.5
Si1 C1 H1C 109.5
H1A C1 H1C 109.5
H1B C1 H1C 109.5
Si1 C2 H2A 109.5
Si1 C2 H2B 109.5
H2A C2 H2B 109.5
Si1 C2 H2C 109.5
H2A C2 H2C 109.5
H2B C2 H2C 109.5
Si1 C3 H3A 109.5
Si1 C3 H3B 109.5
H3A C3 H3B 109.5
Si1 C3 H3C 109.5
H3A C3 H3C 109.5
H3B C3 H3C 109.5
Si2 C4 H4A 109.5
Si2 C4 H4B 109.5
H4A C4 H4B 109.5
Si2 C4 H4C 109.5
H4A C4 H4C 109.5
H4B C4 H4C 109.5
Si2 C5 H5A 109.5
Si2 C5 H5B 109.5
H5A C5 H5B 109.5
Si2 C5 H5C 109.5
H5A C5 H5C 109.5
H5B C5 H5C 109.5
Si2 C6 H6A 109.5
Si2 C6 H6B 109.5
H6A C6 H6B 109.5
Si2 C6 H6C 109.5
H6A C6 H6C 109.5
H6B C6 H6C 109.5
Si3 C7 H7A 109.5
Si3 C7 H7B 109.5
H7A C7 H7B 109.5
Si3 C7 H7C 109.5
H7A C7 H7C 109.5
H7B C7 H7C 109.5
Si3 C8 H8A 109.5
Si3 C8 H8B 109.5
H8A C8 H8B 109.5
Si3 C8 H8C 109.5
H8A C8 H8C 109.5
H8B C8 H8C 109.5
Si3 C9 H9A 109.5
Si3 C9 H9B 109.5
H9A C9 H9B 109.5
Si3 C9 H9C 109.5
H9A C9 H9C 109.5
H9B C9 H9C 109.5
Si4 C10 H10A 109.5
Si4 C10 H10B 109.5
H10A C10 H10B 109.5
Si4 C10 H10C 109.5
H10A C10 H10C 109.5
H10B C10 H10C 109.5
Si4 C11 H11A 109.5
Si4 C11 H11B 109.5
H11A C11 H11B 109.5
Si4 C11 H11C 109.5
H11A C11 H11C 109.5
H11B C11 H11C 109.5
Si4 C12 H12A 109.5
Si4 C12 H12B 109.5
H12A C12 H12B 109.5
Si4 C12 H12C 109.5
H12A C12 H12C 109.5
H12B C12 H12C 109.5
F3 C13 F2 107.9(2)
F3 C13 F1 109.31(19)
F2 C13 F1 108.29(18)
F3 C13 S1 110.94(14)
F2 C13 S1 111.14(15)
F1 C13 S1 109.18(17)

loop_
_geom_bond_atom_site_label_1
_geom_bond_atom_site_label_2
_geom_bond_distance
Sb1 N2 2.0121(15)
Sb1 N1 2.0350(17)
Sb1 O1 2.1582(12)
N1 Si1 1.7696(17)
N1 Si2 1.7739(16)
N2 Si4 1.7694(16)
N2 Si3 1.7695(16)
Si1 C3 1.862(3)
Si1 C2 1.865(2)
Si1 C1 1.870(2)
Si2 C5 1.854(2)
Si2 C4 1.868(2)
Si2 C6 1.871(2)
Si3 C7 1.847(2)
Si3 C9 1.855(2)
Si3 C8 1.856(3)
Si4 C11 1.860(2)
Si4 C10 1.862(2)
Si4 C12 1.864(2)
S1 O2 1.4221(16)
S1 O3 1.4223(16)
S1 O1 1.4968(14)
S1 C13 1.830(2)
F1 C13 1.323(3)
F2 C13 1.316(3)
F3 C13 1.315(3)
C1 H1A 0.9800
C1 H1B 0.9800
C1 H1C 0.9800
C2 H2A 0.9800
C2 H2B 0.9800
C2 H2C 0.9800
C3 H3A 0.9800
C3 H3B 0.9800
C3 H3C 0.9800
C4 H4A 0.9800
C4 H4B 0.9800
C4 H4C 0.9800
C5 H5A 0.9800
C5 H5B 0.9800
C5 H5C 0.9800
C6 H6A 0.9800
C6 H6B 0.9800
C6 H6C 0.9800
C7 H7A 0.9800
C7 H7B 0.9800
C7 H7C 0.9800
C8 H8A 0.9800
C8 H8B 0.9800
C8 H8C 0.9800
C9 H9A 0.9800
C9 H9B 0.9800
C9 H9C 0.9800
C10 H10A 0.9800
C10 H10B 0.9800
C10 H10C 0.9800
C11 H11A 0.9800
C11 H11B 0.9800
C11 H11C 0.9800
C12 H12A 0.9800
C12 H12B 0.9800
C12 H12C 0.9800

loop_
_geom_torsion_atom_site_label_1
_geom_torsion_atom_site_label_2
_geom_torsion_atom_site_label_3
_geom_torsion_atom_site_label_4
_geom_torsion
N2 Sb1 N1 Si1 131.90(9)
O1 Sb1 N1 Si1 37.20(10)
N2 Sb1 N1 Si2 -86.25(9)
O1 Sb1 N1 Si2 179.05(8)
N1 Sb1 N2 Si4 153.01(8)
O1 Sb1 N2 Si4 -114.29(8)
N1 Sb1 N2 Si3 -27.18(11)
O1 Sb1 N2 Si3 65.52(10)
Si2 N1 Si1 C3 25.21(15)
Sb1 N1 Si1 C3 163.83(11)
Si2 N1 Si1 C2 -94.33(13)
Sb1 N1 Si1 C2 44.29(13)
Si2 N1 Si1 C1 143.39(12)
Sb1 N1 Si1 C1 -77.99(13)
Si1 N1 Si2 C5 -72.26(13)
Sb1 N1 Si2 C5 145.12(10)
Si1 N1 Si2 C4 168.14(10)
Sb1 N1 Si2 C4 25.52(11)
Si1 N1 Si2 C6 53.07(14)
Sb1 N1 Si2 C6 -89.55(11)
Si4 N2 Si3 C7 145.76(12)
Sb1 N2 Si3 C7 -34.05(15)
Si4 N2 Si3 C9 -91.67(13)
Sb1 N2 Si3 C9 88.53(13)
Si4 N2 Si3 C8 27.97(17)
Sb1 N2 Si3 C8 -151.83(15)
Si3 N2 Si4 C11 171.82(10)
Sb1 N2 Si4 C11 -8.35(12)
Si3 N2 Si4 C10 -69.49(13)
Sb1 N2 Si4 C10 110.33(11)
Si3 N2 Si4 C12 53.70(14)
Sb1 N2 Si4 C12 -126.47(12)
O2 S1 O1 Sb1 23.42(12)
O3 S1 O1 Sb1 -113.41(10)
C13 S1 O1 Sb1 135.62(10)
N2 Sb1 O1 S1 70.05(10)
N1 Sb1 O1 S1 174.18(9)
O2 S1 C13 F3 57.4(2)
O3 S1 C13 F3 -175.66(18)
O1 S1 C13 F3 -59.27(19)
O2 S1 C13 F2 177.44(16)
O3 S1 C13 F2 -55.57(19)
O1 S1 C13 F2 60.81(18)
O2 S1 C13 F1 -63.16(18)
O3 S1 C13 F1 63.82(18)
O1 S1 C13 F1 -179.80(15)
